data_7133238
loop_
_publ_author_name
'Sun, Qian-Ru'
'Luo, Dan'
'Lv, Yaokang'
'Fang, Wei-Hui'
'Zhang, Jian'

_publ_section_title
;
 Synthesis and photoluminescence properties of polymer chains based on
 pre-designed heterometallic Al<sub>4</sub>Ln<sub>4</sub> molecular rings.
;
_journal_issue 59
_journal_name_full 'Chemical communications (Cambridge, England)'
_journal_page_first 7574
_journal_page_last 7577
_journal_paper_doi 10.1039/d4cc01611d
_journal_volume 60
_journal_year 2024
_chemical_formula_moiety 'C48 H96 Al4 N8 O32 Sm4'
_chemical_formula_sum 'C48 H96 Al4 N8 O32 Sm4'
_chemical_formula_weight 2006.64
_chemical_name_systematic AlOC-195-Sm
_space_group_crystal_system monoclinic
_space_group_IT_number 15
_space_group_name_Hall '-I 2ya'
_space_group_name_H-M_alt 'I 1 2/a 1'
_atom_sites_solution_hydrogens mixed
_atom_sites_solution_primary dual
_audit_creation_date 2024-06-15
_audit_creation_method
;
Olex2 1.3
(compiled 2020.06.28 svn.raecde09e for OlexSys, GUI svn.r6132)
;
_audit_update_record
;
2024-06-15 deposited with the CCDC.	2024-06-23 downloaded from the CCDC.
;
_cell_angle_alpha 90
_cell_angle_beta 118.087(3)
_cell_angle_gamma 90
_cell_formula_units_Z 4
_cell_length_a 27.9072(5)
_cell_length_b 10.2096(2)
_cell_length_c 29.8833(6)
_cell_measurement_reflns_used 14543
_cell_measurement_temperature 100.00(10)
_cell_measurement_theta_max 59.9640
_cell_measurement_theta_min 2.6390
_cell_volume 7511.7(3)
_computing_cell_refinement 'CrysAlisPro 1.171.42.85a (Rigaku OD, 2023)'
_computing_data_collection 'CrysAlisPro 1.171.42.85a (Rigaku OD, 2023)'
_computing_data_reduction 'CrysAlisPro 1.171.42.85a (Rigaku OD, 2023)'
_computing_molecular_graphics 'Olex2 1.3 (Dolomanov et al., 2009)'
_computing_publication_material 'Olex2 1.3 (Dolomanov et al., 2009)'
_computing_structure_refinement 'SHELXL 2018/3 (Sheldrick, 2015)'
_computing_structure_solution 'SHELXT  (Sheldrick, 2015)'
_diffrn_ambient_environment N~2~
_diffrn_ambient_temperature 100.00(10)
_diffrn_detector 'Hybrid Pixel Array Detector'
_diffrn_detector_area_resol_mean 10.0000
_diffrn_detector_type HyPix
_diffrn_measured_fraction_theta_full 0.981
_diffrn_measured_fraction_theta_max 0.981
_diffrn_measurement_details
;
List of Runs (angles in degrees, time in seconds):

  # Type    Start    End  Width  t~exp~   \w     \q     \k     \f   Frames
#--------------------------------------------------------------------------
  1  \w     79.00 105.00   0.50    0.05    --   75.78 125.00-120.00   52
  2  \w    115.00 145.00   0.50    0.05    --   75.78 125.00-120.00   60
  3  \w     96.00 155.00   0.50    0.05    --   75.78  38.00 150.00  118
  4  \w     95.00 120.00   0.50    0.05    --   75.78 100.00 156.00   50
  5  \w    -71.00 -15.00   0.50    0.05    --  -78.59  38.00   0.00  112
  6  \w    -89.00 -64.00   0.50    0.05    --  -78.59 125.00   0.00   50
  7  \w   -105.00 -13.00   0.50    0.05    --  -78.59 100.00 156.00  184
  8  \w    -18.00  56.00   0.50    0.05    --   -1.41  57.00  30.00  148
  9  \w    -41.00 -16.00   0.50    0.05    --   -1.41 100.00 156.00   50
 10  \w     15.00  65.00   0.50    0.05    --   75.78 -38.00  90.00  100
 11  \w     12.00  86.00   0.50    0.05    --   75.78-100.00  51.00  148
 12  \w     -6.00  33.00   0.50    0.05    --   -1.41 -99.00 -90.00   78
 13  \w     -8.00  19.00   0.50    0.05    --   -1.41-100.00  51.00   54
 14  \w   -121.00 -91.00   0.50    0.05    --  -78.59-100.00  51.00   60
 15  \w   -149.00 -82.00   0.50    0.05    --  -78.59-125.00 -30.00  134
 16  \w   -153.00-104.00   0.50    0.05    --  -78.59 -99.00 -60.00   98
 17  \w   -150.00 -88.00   0.50    0.05    --  -78.59 -99.00-150.00  124
;
_diffrn_measurement_device 'four-circle diffractometer'
_diffrn_measurement_device_type 'ROD, Synergy Custom system, HyPix'
_diffrn_measurement_method '\w scans'
_diffrn_orient_matrix_type 'CrysAlisPro convention (1999,Acta A55,543-557)'
_diffrn_orient_matrix_UB_11 0.0054538000
_diffrn_orient_matrix_UB_12 -0.0313532000
_diffrn_orient_matrix_UB_13 0.0456695000
_diffrn_orient_matrix_UB_21 -0.0158309000
_diffrn_orient_matrix_UB_22 0.1208346000
_diffrn_orient_matrix_UB_23 0.0045962000
_diffrn_orient_matrix_UB_31 -0.0517649000
_diffrn_orient_matrix_UB_32 -0.0403131000
_diffrn_orient_matrix_UB_33 -0.0217526000
_diffrn_radiation_monochromator mirror
_diffrn_radiation_probe x-ray
_diffrn_radiation_type GaK\a
_diffrn_radiation_wavelength 1.3405
_diffrn_reflns_av_R_equivalents 0.0862
_diffrn_reflns_av_unetI/netI 0.0655
_diffrn_reflns_Laue_measured_fraction_full 0.981
_diffrn_reflns_Laue_measured_fraction_max 0.981
_diffrn_reflns_limit_h_max 20
_diffrn_reflns_limit_h_min -33
_diffrn_reflns_limit_k_max 12
_diffrn_reflns_limit_k_min -12
_diffrn_reflns_limit_l_max 35
_diffrn_reflns_limit_l_min -35
_diffrn_reflns_number 21872
_diffrn_reflns_point_group_measured_fraction_full 0.981
_diffrn_reflns_point_group_measured_fraction_max 0.981
_diffrn_reflns_theta_full 52.932
_diffrn_reflns_theta_max 52.932
_diffrn_reflns_theta_min 2.915
_diffrn_source 'micro-focus metaljet'
_exptl_absorpt_coefficient_mu 16.705
_exptl_absorpt_correction_T_max 1.00000
_exptl_absorpt_correction_T_min 0.13546
_exptl_absorpt_correction_type multi-scan
_exptl_absorpt_process_details
;
CrysAlisPro 1.171.42.85a (Rigaku Oxford Diffraction, 2023)
Empirical absorption correction using spherical harmonics,
implemented in SCALE3 ABSPACK scaling algorithm.
;
_exptl_crystal_colour 'clear yellowish yellow'
_exptl_crystal_colour_lustre clear
_exptl_crystal_colour_modifier yellowish
_exptl_crystal_colour_primary yellow
_exptl_crystal_density_diffrn 1.774
_exptl_crystal_description block
_exptl_crystal_F_000 3984
_exptl_crystal_size_max 0.8
_exptl_crystal_size_mid 0.1
_exptl_crystal_size_min 0.1
_refine_diff_density_max 1.849
_refine_diff_density_min -1.222
_refine_diff_density_rms 0.204
_refine_ls_extinction_method none
_refine_ls_goodness_of_fit_ref 1.051
_refine_ls_hydrogen_treatment constr
_refine_ls_matrix_type full
_refine_ls_number_parameters 462
_refine_ls_number_reflns 6511
_refine_ls_number_restraints 127
_refine_ls_restrained_S_all 1.340
_refine_ls_R_factor_all 0.0656
_refine_ls_R_factor_gt 0.0571
_refine_ls_shift/su_max 0.001
_refine_ls_shift/su_mean 0.000
_refine_ls_structure_factor_coef Fsqd
_refine_ls_weighting_details 'w=1/[\s^2^(Fo^2^)+(0.1046P)^2^] where P=(Fo^2^+2Fc^2^)/3'
_refine_ls_weighting_scheme calc
_refine_ls_wR_factor_gt 0.1469
_refine_ls_wR_factor_ref 0.1526
_reflns_Friedel_coverage 0.000
_reflns_number_gt 5521
_reflns_number_total 6511
_reflns_threshold_expression 'I > 2\s(I)'
_cod_data_source_file d4cc01611d2.cif
_cod_data_source_block AlOC-195-Sm
_cod_depositor_comments 'Adding full bibliography for 7133236--7133243.cif.'
_cod_database_code 7133238
_shelx_shelxl_version_number 2018/3
_chemical_oxdiff_formula 'Al Sm C H O N'
_shelx_space_group_comment
;
The symmetry employed for this shelxl refinement is uniquely defined
by the following loop, which should always be used as a source of
symmetry information in preference to the above space-group names.
They are only intended as comments.
;
_shelx_estimated_absorpt_t_max 0.286
_shelx_estimated_absorpt_t_min 0.026
_reflns_odcompleteness_completeness 99.68
_reflns_odcompleteness_iscentric 1
_reflns_odcompleteness_theta 56.82
_olex2_refinement_description
;
1. Fixed Uiso
 At 1.2 times of:
  All C(H) groups, All C(H,H) groups, All C(H,H,H,H) groups
 At 1.5 times of:
  All C(H,H,H) groups
2. Restrained distances
 C00Z-N00L = C00Z-C013
 1 with sigma of 0.02
 C00Z-C013
 1.46 with sigma of 0.01
 N00L-Sm01 = N00L-C00X = N00L-C00Z = N00L-C012
 1.42 with sigma of 0.02
3. Uiso/Uaniso restraints and constraints
Uanis(C01D) \\sim Ueq, Uanis(C01C) \\sim Ueq, Uanis(C01B) \\sim Ueq,
Uanis(C010) \\sim Ueq, Uanis(C015) \\sim Ueq: with sigma of 0.01 and sigma for
terminal atoms of 0.02
Uanis(C0) \\sim Ueq: with sigma of 0.01 and sigma for terminal atoms of 0.02
Uanis(C01C) \\sim Ueq, Uanis(C01D) \\sim Ueq: with sigma of 0.01 and sigma for
terminal atoms of 0.02
Uanis(C1) \\sim Ueq: with sigma of 0.01 and sigma for terminal atoms of 0.02
Uanis(C018) \\sim Ueq, Uanis(C01A) \\sim Ueq, Uanis(C016) \\sim Ueq: with sigma
of 0.1 and sigma for terminal atoms of 0.2
Uanis(C01A) \\sim Ueq, Uanis(C018) \\sim Ueq, Uanis(C016) \\sim Ueq: with sigma
of 0.01 and sigma for terminal atoms of 0.02
Uanis(C00X) \\sim Ueq: with sigma of 0.01 and sigma for terminal atoms of 0.02
Uanis(C019) \\sim Ueq: with sigma of 0.01 and sigma for terminal atoms of 0.02
Uanis(C01E) \\sim Ueq, Uanis(C01D) \\sim Ueq: with sigma of 0.01 and sigma for
terminal atoms of 0.02
Uanis(Sm01) \\sim Ueq, Uanis(Sm02) \\sim Ueq: with sigma of 0.1 and sigma for
terminal atoms of 0.2
Uanis(C013) \\sim Ueq: with sigma of 0.01 and sigma for terminal atoms of 0.02
Uanis(C014) \\sim Ueq: with sigma of 0.01 and sigma for terminal atoms of 0.02
Uanis(C00Z) \\sim Ueq: with sigma of 0.01 and sigma for terminal atoms of 0.02
Uanis(C018) \\sim Ueq: with sigma of 0.01 and sigma for terminal atoms of 0.02
Uanis(O00H) \\sim Ueq: with sigma of 0.01 and sigma for terminal atoms of 0.02
Uanis(C00Z) \\sim Ueq, Uanis(N00L) \\sim Ueq: with sigma of 0.01 and sigma for
terminal atoms of 0.02
4. Others
 Fixed Sof: H01L(0.55) H01M(0.55) H01N(0.45) H01O(0.45) C018(0.55) H01P(0.55)
 H01Q(0.55) C019(0.5) H01R(0.5) H01S(0.5) C01A(0.45) H01T(0.45) H01U(0.45)
 H01Y(0.5) H(0.5) HA(0.5) HB(0.5) C01D(0.5) H01Z(0.5) HC(0.5) C01E(0.5)
 H01(0.5) HD(0.5) H1AA(0.5) H1AB(0.5) H1BC(0.5) H1BD(0.5) C0(0.5) H0A(0.5)
 H0B(0.5)
5.a Riding coordinates:
 C00X(H00L,H00M,H00N), C011(H01C,H01D,H01E)
5.b Secondary CH2 refined with riding coordinates:
 C00P(H00A,H00B), C00T(H00F,H00G), C00U(H00H,H00I), C00V(H00J,H00K), C00Y(H00O,
 H00P), C00Z(H00R,H00T), C010(H01A,H01B), C012(H01F,H01G), C013(H01H,H01I),
 C015(H01J,H01K), C016(H01L,H01M), C016(H01N,H01O), C018(H01P,H01Q), C019(H01R,
 H01S), C01A(H01T,H01U), C01C(H01Y,H), C01C(HA,HB), C01D(H01Z,HC), C01E(H01,HD),
  C1(H1AA,H1AB), C1(H1BC,H1BD), C0(H0A,H0B)
5.c Aromatic/amide H refined with riding coordinates:
 C00Q(H00Q), C00S(H00S), C00W(H00W), C014(H014)
5.d Idealised Me refined as rotating group:
 C00R(H00C,H00D,H00E), C01B(H01V,H01W,H01X)
;
_smtbx_masks_void_probe_radius 1.2
_smtbx_masks_void_truncation_radius 1.2
_olex2_submission_special_instructions 'No special instructions were received'
_oxdiff_exptl_absorpt_empirical_details
;
Empirical correction (ABSPACK) includes:
- Absorption correction using spherical harmonics
- Frame scaling
;
_oxdiff_exptl_absorpt_empirical_full_max 3.162
_oxdiff_exptl_absorpt_empirical_full_min 0.332

loop_
_space_group_symop_operation_xyz
'x, y, z'
'-x+1/2, y, -z'
'x+1/2, y+1/2, z+1/2'
'-x+1, y+1/2, -z+1/2'
'-x, -y, -z'
'x-1/2, -y, z'
'-x+1/2, -y+1/2, -z+1/2'
'x, -y+1/2, z+1/2'

loop_
_atom_site_label
_atom_site_type_symbol
_atom_site_fract_x
_atom_site_fract_y
_atom_site_fract_z
_atom_site_U_iso_or_equiv
_atom_site_adp_type
_atom_site_occupancy
_atom_site_site_symmetry_order
_atom_site_calc_flag
_atom_site_refinement_flags_posn
_atom_site_refinement_flags_adp
_atom_site_refinement_flags_occupancy
_atom_site_disorder_assembly
_atom_site_disorder_group
Sm01 Sm 0.61527(2) 0.21668(4) 0.36239(2) 0.02475(15) Uani 1 1 d D U . . .
Sm02 Sm 0.86056(2) 0.37840(4) 0.42960(2) 0.02277(15) Uani 1 1 d . U . A 1
Al03 Al 0.56591(8) 0.3079(2) 0.44203(8) 0.0266(5) Uani 1 1 d . . . . .
Al04 Al 0.73046(8) 0.2781(2) 0.35510(8) 0.0254(5) Uani 1 1 d . . . . .
O005 O 0.57334(19) 0.2449(5) 0.50416(18) 0.0246(11) Uani 1 1 d . . . . .
O006 O 0.69978(19) 0.2073(5) 0.62011(19) 0.0271(12) Uani 1 1 d . . . . .
O007 O 0.5650(2) 0.3734(5) 0.38304(19) 0.0303(13) Uani 1 1 d . . . . .
O008 O 0.5112(2) 0.1748(6) 0.40298(19) 0.0374(14) Uani 1 1 d . . . . .
O009 O 0.5291(2) 0.1083(5) 0.34012(19) 0.0293(12) Uani 1 1 d . . . . .
O00A O 0.6987(2) 0.1466(6) 0.3000(2) 0.0371(14) Uani 1 1 d . . . . .
O00B O 0.66259(19) 0.3552(6) 0.3337(2) 0.0319(13) Uani 1 1 d . . . . .
O00C O 0.7388(2) 0.3744(6) 0.3035(2) 0.0359(14) Uani 1 1 d . . . . .
O00D O 0.61735(19) 0.0931(6) 0.29397(19) 0.0306(12) Uani 1 1 d . . . . .
O00E O 0.70880(18) 0.1785(6) 0.39407(19) 0.0341(13) Uani 1 1 d . . . . .
O00F O 0.76824(19) 0.4003(6) 0.4050(2) 0.0317(13) Uani 1 1 d . . . . .
O00G O 0.8252(2) 0.4510(6) 0.3419(2) 0.0321(12) Uani 1 1 d . . . . .
O00H O 0.6203(2) 0.2000(7) 0.44304(19) 0.0418(16) Uani 1 1 d . U . . .
O00I O 0.4325(2) 0.4982(6) 0.4313(2) 0.0377(14) Uani 1 1 d . . . . .
N00J N 0.5907(2) 0.2048(6) 0.6022(2) 0.0239(14) Uani 1 1 d . . . . .
O00K O 0.8877(2) 0.4372(6) 0.5150(2) 0.0445(16) Uani 1 1 d . . . . .
N00L N 0.5521(3) 0.3570(7) 0.2870(2) 0.0372(17) Uani 1 1 d D U . . .
O00M O 0.5047(3) 0.4122(7) 0.4313(3) 0.059(2) Uani 1 1 d . . . . .
N00N N 0.6459(2) -0.0259(8) 0.4035(3) 0.0400(18) Uani 1 1 d . . . . .
N00O N 0.8344(3) 0.6224(7) 0.4436(3) 0.0422(19) Uani 1 1 d . . . . .
C00P C 0.5400(3) 0.1496(9) 0.5109(3) 0.0300(18) Uani 1 1 d . . . . .
H00A H 0.555775 0.061362 0.513479 0.036 Uiso 1 1 calc R U . . .
H00B H 0.503305 0.150403 0.481151 0.036 Uiso 1 1 calc R U . . .
C00Q C 0.7796(3) 0.4292(9) 0.3041(3) 0.036(2) Uani 1 1 d . . . . .
H00Q H 0.775409 0.457641 0.272246 0.044 Uiso 1 1 calc R U . . .
C00R C 0.5828(4) 0.2503(10) 0.6448(3) 0.038(2) Uani 1 1 d . . . . .
H00C H 0.563389 0.334048 0.636032 0.057 Uiso 1 1 calc R U . . .
H00D H 0.618256 0.261804 0.674828 0.057 Uiso 1 1 calc R U . . .
H00E H 0.561569 0.185382 0.652140 0.057 Uiso 1 1 calc R U . . .
C00S C 0.5013(3) 0.1131(9) 0.3631(3) 0.034(2) Uani 1 1 d . . . . .
H00S H 0.468623 0.063717 0.348510 0.041 Uiso 1 1 calc R U . . .
C00T C 0.5358(3) 0.1793(9) 0.5583(3) 0.0299(18) Uani 1 1 d . . . . .
H00F H 0.512401 0.257019 0.552513 0.036 Uiso 1 1 calc R U . . .
H00G H 0.518743 0.104246 0.566389 0.036 Uiso 1 1 calc R U . . .
C00U C 0.6846(3) 0.1187(9) 0.6473(3) 0.039(2) Uani 1 1 d . . . . .
H00H H 0.690994 0.158428 0.679842 0.046 Uiso 1 1 calc R U . . .
H00I H 0.706712 0.038008 0.654748 0.046 Uiso 1 1 calc R U . . .
C00V C 0.6248(3) 0.0856(9) 0.6155(4) 0.040(2) Uani 1 1 d . . . . .
H00J H 0.619133 0.040598 0.584100 0.048 Uiso 1 1 calc R U . . .
H00K H 0.613538 0.025057 0.634779 0.048 Uiso 1 1 calc R U . . .
C00W C 0.6532(3) 0.0912(9) 0.2803(3) 0.035(2) Uani 1 1 d . . . . .
H00W H 0.644922 0.040715 0.250828 0.042 Uiso 1 1 calc R U . . .
C00X C 0.5220(3) 0.2914(10) 0.2362(3) 0.051(3) Uani 1 1 d D U . . .
H00L H 0.549024 0.252438 0.228062 0.076 Uiso 1 1 d R U . . .
H00M H 0.498414 0.350408 0.208772 0.076 Uiso 1 1 d R U . . .
H00N H 0.499974 0.221898 0.240052 0.076 Uiso 1 1 d R U . . .
C00Y C 0.5256(4) 0.4595(12) 0.3466(3) 0.055(3) Uani 1 1 d . . . . .
H00O H 0.541895 0.547443 0.349828 0.067 Uiso 1 1 calc R U . . .
H00P H 0.494374 0.467956 0.353471 0.067 Uiso 1 1 calc R U . . .
C00Z C 0.5811(3) 0.4573(10) 0.2798(4) 0.056(3) Uani 1 1 d D U . . .
H00R H 0.584323 0.529252 0.303242 0.068 Uiso 1 1 calc R U . . .
H00T H 0.559131 0.490961 0.244857 0.068 Uiso 1 1 calc R U . . .
C010 C 0.8775(4) 0.6631(12) 0.4918(4) 0.060(3) Uani 1 1 d . U . . .
H01A H 0.868120 0.748979 0.501022 0.072 Uiso 1 1 calc R U . . .
H01B H 0.911190 0.674111 0.489029 0.072 Uiso 1 1 calc R U . . .
C011 C 0.6108(5) -0.1313(10) 0.3801(4) 0.063(3) Uani 1 1 d . . . . .
H01C H 0.573041 -0.095373 0.366331 0.094 Uiso 1 1 d R U . . .
H01D H 0.623871 -0.199283 0.398821 0.094 Uiso 1 1 d R U . . .
H01E H 0.596621 -0.180113 0.347201 0.094 Uiso 1 1 d R U . . .
C012 C 0.5065(3) 0.4112(11) 0.2948(3) 0.051(3) Uani 1 1 d D . . . .
H01F H 0.488817 0.483758 0.270526 0.061 Uiso 1 1 calc R U . . .
H01G H 0.479017 0.341899 0.287572 0.061 Uiso 1 1 calc R U . . .
C013 C 0.6328(3) 0.4305(12) 0.2863(4) 0.062(3) Uani 1 1 d D U . . .
H01H H 0.652199 0.513304 0.288337 0.075 Uiso 1 1 calc R U . . .
H01I H 0.630354 0.379140 0.257238 0.075 Uiso 1 1 calc R U . . .
C014 C 0.4697(5) 0.4300(13) 0.4376(5) 0.075(3) Uani 1 1 d . U . . .
H014 H 0.468501 0.357837 0.457143 0.090 Uiso 1 1 calc R U . . .
C015 C 0.8875(5) 0.5645(11) 0.5336(4) 0.064(3) Uani 1 1 d . U . . .
H01J H 0.922771 0.582566 0.563679 0.077 Uiso 1 1 calc R U . . .
H01K H 0.858505 0.571385 0.543678 0.077 Uiso 1 1 calc R U . . .
C016 C 0.6527(6) -0.0084(12) 0.4555(4) 0.077(4) Uani 1 1 d . U . . .
H01L H 0.651451 -0.096637 0.468612 0.093 Uiso 0.55 1 calc R U P B 1
H01M H 0.689803 0.026062 0.476780 0.093 Uiso 0.55 1 calc R U P B 1
H01N H 0.684832 -0.060909 0.478292 0.093 Uiso 0.45 1 calc R U P C 2
H01O H 0.620888 -0.050384 0.455745 0.093 Uiso 0.45 1 calc R U P C 2
C018 C 0.6231(6) 0.0575(15) 0.4624(5) 0.030(3) Uani 0.55 1 d . U P D 1
H01P H 0.634705 0.059671 0.499181 0.037 Uiso 0.55 1 calc R U P D 1
H01Q H 0.586339 0.018443 0.445079 0.037 Uiso 0.55 1 calc R U P D 1
C019 C 0.7033(7) -0.0301(18) 0.4201(7) 0.034(4) Uani 0.5 1 d . U P E 1
H01R H 0.720155 -0.041051 0.457310 0.041 Uiso 0.5 1 calc R U P E 1
H01S H 0.709106 -0.114097 0.406785 0.041 Uiso 0.5 1 calc R U P E 1
C01A C 0.6599(6) 0.1363(16) 0.4826(6) 0.024(4) Uani 0.45 1 d . U P D 2
H01T H 0.652974 0.132826 0.512146 0.029 Uiso 0.45 1 calc R U P D 2
H01U H 0.696154 0.174732 0.492834 0.029 Uiso 0.45 1 calc R U P D 2
C01B C 0.8284(6) 0.7206(12) 0.4047(5) 0.096(5) Uani 1 1 d . U . . .
H01V H 0.864091 0.739550 0.407439 0.144 Uiso 1 1 calc R U . . .
H01W H 0.812814 0.801335 0.410142 0.144 Uiso 1 1 calc R U . . .
H01X H 0.804311 0.685878 0.370866 0.144 Uiso 1 1 calc R U . . .
C01C C 0.7824(6) 0.6049(15) 0.4451(7) 0.095(5) Uani 1 1 d . U . . .
H01Y H 0.787701 0.549157 0.474212 0.114 Uiso 0.5 1 calc R U P A 1
H H 0.767733 0.690655 0.448341 0.114 Uiso 0.5 1 calc R U P A 1
HA H 0.791514 0.595574 0.481245 0.114 Uiso 0.5 1 calc R U P A 2
HB H 0.761906 0.687854 0.433049 0.114 Uiso 0.5 1 calc R U P A 2
C01D C 0.7457(9) 0.542(2) 0.3976(10) 0.057(6) Uani 0.5 1 d . U P A 1
H01Z H 0.747095 0.585493 0.368522 0.068 Uiso 0.5 1 calc R U P A 1
HC H 0.707891 0.543399 0.392088 0.068 Uiso 0.5 1 calc R U P A 1
C01E C 0.7460(9) 0.502(3) 0.4184(10) 0.057(6) Uani 0.5 1 d . U P A 2
H01 H 0.730398 0.467477 0.439661 0.068 Uiso 0.5 1 calc R U P A 2
HD H 0.715807 0.538638 0.387213 0.068 Uiso 0.5 1 calc R U P A 2
C1 C 0.7331(4) 0.0503(14) 0.4133(6) 0.083(4) Uani 1 1 d . U . . .
H1AA H 0.744134 0.011680 0.389106 0.100 Uiso 0.5 1 calc R U P E 1
H1AB H 0.766491 0.063062 0.445910 0.100 Uiso 0.5 1 calc R U P E 1
H1BC H 0.749346 0.050106 0.450720 0.100 Uiso 0.5 1 calc R U P E 2
H1BD H 0.762726 0.035215 0.404463 0.100 Uiso 0.5 1 calc R U P E 2
C0 C 0.6912(8) -0.064(2) 0.3913(9) 0.049(5) Uani 0.5 1 d . U P E 2
H0A H 0.677206 -0.072993 0.354264 0.059 Uiso 0.5 1 calc R U P E 2
H0B H 0.707851 -0.148597 0.407767 0.059 Uiso 0.5 1 calc R U P E 2

loop_
_atom_site_aniso_label
_atom_site_aniso_U_11
_atom_site_aniso_U_22
_atom_site_aniso_U_33
_atom_site_aniso_U_23
_atom_site_aniso_U_13
_atom_site_aniso_U_12
Sm01 0.0186(2) 0.0435(3) 0.0146(2) 0.00731(15) 0.00983(17) 0.00330(15)
Sm02 0.0191(2) 0.0292(3) 0.0215(2) -0.00051(15) 0.01072(17) -0.00006(13)
Al03 0.0262(11) 0.0409(14) 0.0179(11) 0.0062(10) 0.0148(9) 0.0064(10)
Al04 0.0187(10) 0.0372(14) 0.0207(11) 0.0009(9) 0.0097(9) 0.0000(9)
O005 0.030(3) 0.034(3) 0.016(2) -0.001(2) 0.016(2) -0.009(2)
O006 0.020(2) 0.035(3) 0.025(3) 0.003(2) 0.010(2) -0.005(2)
O007 0.032(3) 0.045(4) 0.021(3) 0.011(2) 0.018(2) 0.010(2)
O008 0.030(3) 0.066(4) 0.023(3) 0.001(3) 0.018(2) -0.010(3)
O009 0.027(3) 0.042(3) 0.022(3) 0.001(2) 0.014(2) 0.000(2)
O00A 0.028(3) 0.058(4) 0.031(3) -0.007(3) 0.018(3) -0.004(3)
O00B 0.017(2) 0.044(3) 0.036(3) 0.009(3) 0.013(2) -0.003(2)
O00C 0.031(3) 0.052(4) 0.029(3) 0.009(3) 0.018(3) -0.003(2)
O00D 0.021(3) 0.055(4) 0.018(3) -0.005(2) 0.011(2) 0.002(2)
O00E 0.014(2) 0.061(4) 0.020(3) 0.012(3) 0.002(2) 0.002(2)
O00F 0.017(2) 0.044(3) 0.042(3) -0.020(3) 0.021(2) -0.004(2)
O00G 0.024(3) 0.047(4) 0.026(3) 0.005(3) 0.013(2) -0.002(2)
O00H 0.030(3) 0.084(5) 0.013(3) 0.015(3) 0.012(2) 0.024(3)
O00I 0.032(3) 0.049(4) 0.035(3) -0.001(3) 0.018(3) 0.012(3)
N00J 0.027(3) 0.033(4) 0.017(3) 0.003(3) 0.014(3) 0.000(3)
O00K 0.053(4) 0.047(4) 0.031(3) -0.007(3) 0.018(3) 0.022(3)
N00L 0.034(3) 0.053(4) 0.035(4) -0.001(3) 0.025(3) 0.001(3)
O00M 0.059(4) 0.090(5) 0.054(4) 0.027(4) 0.048(4) 0.043(4)
N00N 0.021(3) 0.048(5) 0.043(4) 0.023(4) 0.009(3) 0.008(3)
N00O 0.043(4) 0.029(4) 0.058(5) -0.004(3) 0.027(4) 0.004(3)
C00P 0.034(4) 0.044(5) 0.014(4) 0.003(3) 0.013(3) -0.014(4)
C00Q 0.037(5) 0.052(6) 0.029(4) 0.013(4) 0.023(4) 0.000(4)
C00R 0.050(5) 0.056(6) 0.020(4) -0.011(4) 0.026(4) -0.012(4)
C00S 0.030(4) 0.049(6) 0.018(4) 0.001(4) 0.006(3) -0.004(4)
C00T 0.026(4) 0.048(5) 0.015(4) 0.007(3) 0.009(3) -0.008(4)
C00U 0.021(4) 0.047(6) 0.046(5) 0.012(4) 0.014(4) -0.003(3)
C00V 0.025(4) 0.044(5) 0.049(5) 0.015(4) 0.017(4) 0.000(4)
C00W 0.023(4) 0.057(6) 0.025(4) -0.012(4) 0.011(3) -0.006(4)
C00X 0.031(4) 0.082(7) 0.018(4) 0.015(4) -0.005(3) 0.012(4)
C00Y 0.055(6) 0.087(8) 0.033(5) 0.028(5) 0.028(5) 0.034(6)
C00Z 0.048(5) 0.067(6) 0.044(5) 0.024(5) 0.014(4) -0.003(4)
C010 0.059(5) 0.058(6) 0.070(6) -0.010(5) 0.035(5) -0.002(5)
C011 0.087(8) 0.035(6) 0.048(6) 0.005(5) 0.017(6) 0.008(5)
C012 0.032(5) 0.081(8) 0.037(5) 0.019(5) 0.015(4) 0.021(5)
C013 0.047(5) 0.079(7) 0.067(6) 0.026(5) 0.033(5) 0.001(5)
C014 0.071(6) 0.076(7) 0.106(8) 0.047(6) 0.066(6) 0.027(5)
C015 0.080(6) 0.057(6) 0.063(6) -0.007(5) 0.041(5) 0.016(5)
C016 0.093(7) 0.058(6) 0.051(6) 0.015(5) 0.009(5) -0.014(6)
C018 0.041(7) 0.032(7) 0.021(6) 0.012(5) 0.017(5) 0.012(6)
C019 0.037(7) 0.034(7) 0.029(7) -0.007(6) 0.015(6) -0.006(6)
C01A 0.025(7) 0.022(7) 0.019(7) 0.004(5) 0.005(5) 0.006(5)
C01B 0.129(11) 0.042(7) 0.076(9) 0.004(6) 0.015(8) 0.008(7)
C01C 0.083(7) 0.083(8) 0.124(9) -0.024(7) 0.053(7) 0.014(6)
C01D 0.041(8) 0.053(10) 0.070(10) 0.009(8) 0.021(7) 0.013(7)
C01E 0.040(8) 0.069(11) 0.071(10) -0.017(8) 0.034(8) -0.002(7)
C1 0.041(5) 0.095(7) 0.105(8) 0.058(6) 0.027(5) 0.015(5)
C0 0.045(8) 0.039(8) 0.061(9) 0.017(7) 0.023(7) 0.009(6)

loop_
_atom_type_symbol
_atom_type_description
_atom_type_scat_dispersion_real
_atom_type_scat_dispersion_imag
_atom_type_scat_source
C C 0.0147 0.0070 'International Tables Vol C Tables 4.2.6.8 and 6.1.1.4'
H H 0.0000 0.0000 'International Tables Vol C Tables 4.2.6.8 and 6.1.1.4'
Al Al 0.1763 0.1843 'International Tables Vol C Tables 4.2.6.8 and 6.1.1.4'
N N 0.0253 0.0135 'International Tables Vol C Tables 4.2.6.8 and 6.1.1.4'
O O 0.0412 0.0250 'International Tables Vol C Tables 4.2.6.8 and 6.1.1.4'
Sm Sm -2.1958 10.6963 'International Tables Vol C Tables 4.2.6.8 and 6.1.1.4'

loop_
_geom_angle_atom_site_label_1
_geom_angle_atom_site_label_2
_geom_angle_atom_site_label_3
_geom_angle
_geom_angle_site_symmetry_1
_geom_angle_site_symmetry_3
_geom_angle_publ_flag
O007 Sm01 O009 75.57(18) . . ?
O007 Sm01 O00D 144.54(17) . . ?
O007 Sm01 N00L 66.85(19) . . ?
O007 Sm01 N00N 126.2(2) . . ?
O009 Sm01 N00L 80.28(19) . . ?
O009 Sm01 N00N 76.72(18) . . ?
O00B Sm01 O007 100.9(2) . . ?
O00B Sm01 O009 145.44(17) . . ?
O00B Sm01 O00D 76.46(19) . . ?
O00B Sm01 N00L 67.27(19) . . ?
O00B Sm01 N00N 126.91(19) . . ?
O00D Sm01 O009 86.90(17) . . ?
O00D Sm01 N00L 80.1(2) . . ?
O00D Sm01 N00N 77.3(2) . . ?
O00E Sm01 O007 133.0(2) . . ?
O00E Sm01 O009 143.1(2) . . ?
O00E Sm01 O00B 62.60(18) . . ?
O00E Sm01 O00D 77.92(18) . . ?
O00E Sm01 O00H 93.20(17) . . ?
O00E Sm01 N00L 128.55(19) . . ?
O00E Sm01 N00N 67.3(2) . . ?
O00H Sm01 O007 62.86(18) . . ?
O00H Sm01 O009 79.78(19) . . ?
O00H Sm01 O00B 130.0(2) . . ?
O00H Sm01 O00D 144.3(2) . . ?
O00H Sm01 N00L 128.99(19) . . ?
O00H Sm01 N00N 67.5(2) . . ?
N00L Sm01 N00N 148.4(2) . . ?
O005 Sm02 O00G 145.57(17) 2_656 . ?
O005 Sm02 N00J 65.98(17) 2_656 2_656 ?
O005 Sm02 N00O 124.0(2) 2_656 . ?
O006 Sm02 O005 98.08(17) 2_656 2_656 ?
O006 Sm02 O00G 75.20(18) 2_656 . ?
O006 Sm02 N00J 67.79(17) 2_656 2_656 ?
O006 Sm02 N00O 127.6(2) 2_656 . ?
O00F Sm02 O005 128.39(19) . 2_656 ?
O00F Sm02 O006 61.66(17) . 2_656 ?
O00F Sm02 O00G 78.74(18) . . ?
O00F Sm02 O00I 139.5(2) . 6_665 ?
O00F Sm02 N00J 128.65(18) . 2_656 ?
O00F Sm02 O00K 93.47(19) . . ?
O00F Sm02 N00O 67.6(2) . . ?
O00G Sm02 N00J 80.52(18) . 2_656 ?
O00G Sm02 N00O 83.3(2) . . ?
O00I Sm02 O005 88.24(18) 6_665 2_656 ?
O00I Sm02 O006 138.42(18) 6_665 2_656 ?
O00I Sm02 O00G 76.70(18) 6_665 . ?
O00I Sm02 N00J 77.9(2) 6_665 2_656 ?
O00I Sm02 O00K 90.2(2) 6_665 . ?
O00I Sm02 N00O 78.0(2) 6_665 . ?
N00J Sm02 N00O 153.5(2) 2_656 . ?
O00K Sm02 O005 61.52(18) . 2_656 ?
O00K Sm02 O006 128.8(2) . 2_656 ?
O00K Sm02 O00G 147.3(2) . . ?
O00K Sm02 N00J 126.38(19) . 2_656 ?
O00K Sm02 N00O 64.5(2) . . ?
O005 Al03 Sm02 41.13(16) . 2_656 ?
O005 Al03 O008 92.5(2) . . ?
O005 Al03 O00M 91.8(3) . . ?
O007 Al03 Sm02 134.8(2) . 2_656 ?
O007 Al03 O005 175.1(3) . . ?
O007 Al03 O008 91.4(2) . . ?
O007 Al03 O00M 91.6(3) . . ?
O008 Al03 Sm02 133.64(17) . 2_656 ?
O00H Al03 Sm02 92.95(18) . 2_656 ?
O00H Al03 O005 94.1(2) . . ?
O00H Al03 O007 82.9(2) . . ?
O00H Al03 O008 90.0(3) . . ?
O00H Al03 O00K 96.4(3) . 2_656 ?
O00H Al03 O00M 172.1(3) . . ?
O00K Al03 Sm02 40.21(18) 2_656 2_656 ?
O00K Al03 O005 81.0(2) 2_656 . ?
O00K Al03 O007 95.4(3) 2_656 . ?
O00K Al03 O008 171.2(3) 2_656 . ?
O00K Al03 O00M 89.8(3) 2_656 . ?
O00M Al03 Sm02 95.0(2) . 2_656 ?
O00M Al03 O008 84.4(3) . . ?
O006 Al04 O00A 92.4(2) 2_656 . ?
O006 Al04 O00C 91.1(2) 2_656 . ?
O00B Al04 O006 176.6(3) . 2_656 ?
O00B Al04 O00A 91.0(2) . . ?
O00B Al04 O00C 89.8(2) . . ?
O00C Al04 O00A 81.7(3) . . ?
O00E Al04 O006 97.2(2) . 2_656 ?
O00E Al04 O00A 90.0(3) . . ?
O00E Al04 O00B 82.4(2) . . ?
O00E Al04 O00C 168.5(2) . . ?
O00F Al04 O006 81.4(2) . 2_656 ?
O00F Al04 O00A 172.2(2) . . ?
O00F Al04 O00B 95.3(3) . . ?
O00F Al04 O00C 93.7(3) . . ?
O00F Al04 O00E 95.4(3) . . ?
Al03 O005 Sm02 107.8(2) . 2_656 ?
C00P O005 Sm02 124.9(4) . 2_656 ?
C00P O005 Al03 126.6(4) . . ?
Al04 O006 Sm02 105.1(2) 2_656 2_656 ?
C00U O006 Sm02 120.8(4) . 2_656 ?
C00U O006 Al04 124.0(5) . 2_656 ?
Al03 O007 Sm01 104.7(2) . . ?
C00Y O007 Sm01 123.3(5) . . ?
C00Y O007 Al03 127.0(5) . . ?
C00S O008 Al03 132.2(5) . . ?
C00S O009 Sm01 128.1(5) . . ?
C00W O00A Al04 130.8(5) . . ?
Al04 O00B Sm01 106.0(3) . . ?
C013 O00B Sm01 120.2(4) . . ?
C013 O00B Al04 124.8(5) . . ?
C00Q O00C Al04 131.3(5) . . ?
C00W O00D Sm01 128.8(5) . . ?
Al04 O00E Sm01 106.6(2) . . ?
C1 O00E Sm01 121.9(5) . . ?
C1 O00E Al04 120.7(6) . . ?
Al04 O00F Sm02 108.4(2) . . ?
C01D O00F Sm02 116.5(10) . . ?
C01D O00F Al04 118.4(10) . . ?
C01E O00F Al04 125.9(10) . . ?
C00Q O00G Sm02 129.3(5) . . ?
Al03 O00H Sm01 106.6(2) . . ?
C018 O00H Sm01 114.6(6) . . ?
C018 O00H Al03 117.2(6) . . ?
C01A O00H Sm01 124.3(8) . . ?
C01A O00H Al03 128.7(8) . . ?
C014 O00I Sm02 172.0(7) . 6_565 ?
C00R N00J Sm02 114.2(5) . 2_656 ?
C00R N00J C00T 107.8(6) . . ?
C00R N00J C00V 111.5(7) . . ?
C00T N00J Sm02 106.7(4) . 2_656 ?
C00V N00J Sm02 105.8(4) . 2_656 ?
C00V N00J C00T 110.8(6) . . ?
Al03 O00K Sm02 109.1(3) 2_656 . ?
C015 O00K Sm02 126.6(6) . . ?
C015 O00K Al03 120.5(6) . 2_656 ?
C00X N00L Sm01 117.9(5) . . ?
C00X N00L C012 102.0(7) . . ?
C00Z N00L Sm01 110.0(5) . . ?
C00Z N00L C00X 105.3(7) . . ?
C00Z N00L C012 110.6(8) . . ?
C012 N00L Sm01 110.7(5) . . ?
C014 O00M Al03 149.9(8) . . ?
C011 N00N Sm01 118.5(5) . . ?
C011 N00N C016 109.2(8) . . ?
C011 N00N C019 123.6(10) . . ?
C011 N00N C0 98.4(11) . . ?
C016 N00N Sm01 102.8(6) . . ?
C016 N00N C0 124.7(11) . . ?
C019 N00N Sm01 104.3(8) . . ?
C019 N00N C016 94.0(10) . . ?
C0 N00N Sm01 104.4(8) . . ?
C010 N00O Sm02 105.3(6) . . ?
C010 N00O C01B 108.8(9) . . ?
C010 N00O C01C 112.0(10) . . ?
C01B N00O Sm02 116.3(7) . . ?
C01C N00O Sm02 103.6(7) . . ?
C01C N00O C01B 110.7(10) . . ?
O005 C00P H00A 109.7 . . ?
O005 C00P H00B 109.7 . . ?
O005 C00P C00T 109.9(6) . . ?
H00A C00P H00B 108.2 . . ?
C00T C00P H00A 109.7 . . ?
C00T C00P H00B 109.7 . . ?
O00C C00Q O00G 128.1(7) . . ?
O00C C00Q H00Q 115.9 . . ?
O00G C00Q H00Q 115.9 . . ?
N00J C00R H00C 109.5 . . ?
N00J C00R H00D 109.5 . . ?
N00J C00R H00E 109.5 . . ?
H00C C00R H00D 109.5 . . ?
H00C C00R H00E 109.5 . . ?
H00D C00R H00E 109.5 . . ?
O008 C00S H00S 115.8 . . ?
O009 C00S O008 128.4(8) . . ?
O009 C00S H00S 115.8 . . ?
N00J C00T C00P 111.0(6) . . ?
N00J C00T H00F 109.4 . . ?
N00J C00T H00G 109.4 . . ?
C00P C00T H00F 109.4 . . ?
C00P C00T H00G 109.4 . . ?
H00F C00T H00G 108.0 . . ?
O006 C00U H00H 109.9 . . ?
O006 C00U H00I 109.9 . . ?
O006 C00U C00V 108.9(7) . . ?
H00H C00U H00I 108.3 . . ?
C00V C00U H00H 109.9 . . ?
C00V C00U H00I 109.9 . . ?
N00J C00V C00U 111.3(7) . . ?
N00J C00V H00J 109.4 . . ?
N00J C00V H00K 109.4 . . ?
C00U C00V H00J 109.4 . . ?
C00U C00V H00K 109.4 . . ?
H00J C00V H00K 108.0 . . ?
O00A C00W H00W 115.5 . . ?
O00D C00W O00A 129.1(8) . . ?
O00D C00W H00W 115.5 . . ?
N00L C00X H00L 107.5 . . ?
N00L C00X H00M 114.0 . . ?
N00L C00X H00N 106.8 . . ?
H00L C00X H00M 109.4 . . ?
H00L C00X H00N 109.5 . . ?
H00M C00X H00N 109.5 . . ?
O007 C00Y H00O 109.3 . . ?
O007 C00Y H00P 109.3 . . ?
O007 C00Y C012 111.5(8) . . ?
H00O C00Y H00P 108.0 . . ?
C012 C00Y H00O 109.3 . . ?
C012 C00Y H00P 109.3 . . ?
N00L C00Z H00R 107.7 . . ?
N00L C00Z H00T 107.7 . . ?
N00L C00Z C013 118.5(9) . . ?
H00R C00Z H00T 107.1 . . ?
C013 C00Z H00R 107.7 . . ?
C013 C00Z H00T 107.7 . . ?
N00O C010 H01A 109.2 . . ?
N00O C010 H01B 109.2 . . ?
N00O C010 C015 112.0(9) . . ?
H01A C010 H01B 107.9 . . ?
C015 C010 H01A 109.2 . . ?
C015 C010 H01B 109.2 . . ?
N00N C011 H01C 106.1 . . ?
N00N C011 H01D 108.3 . . ?
N00N C011 H01E 137.0 . . ?
H01C C011 H01D 127.2 . . ?
H01C C011 H01E 85.7 . . ?
H01D C011 H01E 95.1 . . ?
N00L C012 H01F 109.2 . . ?
N00L C012 H01G 109.2 . . ?
C00Y C012 N00L 111.9(7) . . ?
C00Y C012 H01F 109.2 . . ?
C00Y C012 H01G 109.2 . . ?
H01F C012 H01G 107.9 . . ?
O00B C013 H01H 110.0 . . ?
O00B C013 H01I 110.0 . . ?
C00Z C013 O00B 108.4(8) . . ?
C00Z C013 H01H 110.0 . . ?
C00Z C013 H01I 110.0 . . ?
H01H C013 H01I 108.4 . . ?
O00I C014 H014 105.7 . . ?
O00M C014 O00I 148.5(12) . . ?
O00M C014 H014 105.7 . . ?
O00K C015 C010 108.6(9) . . ?
O00K C015 H01J 110.0 . . ?
O00K C015 H01K 110.0 . . ?
C010 C015 H01J 110.0 . . ?
C010 C015 H01K 110.0 . . ?
H01J C015 H01K 108.4 . . ?
N00N C016 H01L 107.2 . . ?
N00N C016 H01M 107.2 . . ?
N00N C016 H01N 106.5 . . ?
N00N C016 H01O 106.5 . . ?
N00N C016 C01A 123.2(10) . . ?
H01L C016 H01M 106.8 . . ?
H01N C016 H01O 106.5 . . ?
C018 C016 N00N 120.4(12) . . ?
C018 C016 H01L 107.2 . . ?
C018 C016 H01M 107.2 . . ?
C01A C016 H01N 106.5 . . ?
C01A C016 H01O 106.5 . . ?
O00H C018 H01P 108.9 . . ?
O00H C018 H01Q 108.9 . . ?
C016 C018 O00H 113.2(12) . . ?
C016 C018 H01P 108.9 . . ?
C016 C018 H01Q 108.9 . . ?
H01P C018 H01Q 107.8 . . ?
N00N C019 H01R 104.8 . . ?
N00N C019 H01S 104.8 . . ?
H01R C019 H01S 105.8 . . ?
C1 C019 N00N 130.0(15) . . ?
C1 C019 H01R 104.8 . . ?
C1 C019 H01S 104.8 . . ?
O00H C01A C016 98.2(11) . . ?
O00H C01A H01T 112.1 . . ?
O00H C01A H01U 112.1 . . ?
C016 C01A H01T 112.1 . . ?
C016 C01A H01U 112.1 . . ?
H01T C01A H01U 109.8 . . ?
N00O C01B H01V 109.5 . . ?
N00O C01B H01W 109.5 . . ?
N00O C01B H01X 109.5 . . ?
H01V C01B H01W 109.5 . . ?
H01V C01B H01X 109.5 . . ?
H01W C01B H01X 109.5 . . ?
N00O C01C H01Y 110.6 . . ?
N00O C01C H 110.6 . . ?
N00O C01C HA 106.9 . . ?
N00O C01C HB 106.9 . . ?
H01Y C01C H 108.7 . . ?
HA C01C HB 106.7 . . ?
C01D C01C N00O 105.8(15) . . ?
C01D C01C H01Y 110.6 . . ?
C01D C01C H 110.6 . . ?
C01E C01C N00O 121.5(13) . . ?
C01E C01C HA 107.0 . . ?
C01E C01C HB 106.9 . . ?
O00F C01D H01Z 111.2 . . ?
O00F C01D HC 111.2 . . ?
C01C C01D O00F 102.7(15) . . ?
C01C C01D H01Z 111.2 . . ?
C01C C01D HC 111.2 . . ?
H01Z C01D HC 109.1 . . ?
O00F C01E C01C 115.3(16) . . ?
O00F C01E H01 108.5 . . ?
O00F C01E HD 108.5 . . ?
C01C C01E H01 108.5 . . ?
C01C C01E HD 108.5 . . ?
H01 C01E HD 107.5 . . ?
O00E C1 H1AA 108.4 . . ?
O00E C1 H1AB 108.4 . . ?
O00E C1 H1BC 109.0 . . ?
O00E C1 H1BD 109.0 . . ?
O00E C1 C0 112.8(10) . . ?
C019 C1 O00E 115.4(11) . . ?
C019 C1 H1AA 108.4 . . ?
C019 C1 H1AB 108.4 . . ?
H1AA C1 H1AB 107.5 . . ?
H1BC C1 H1BD 107.8 . . ?
C0 C1 H1BC 109.0 . . ?
C0 C1 H1BD 109.0 . . ?
N00N C0 C1 104.3(15) . . ?
N00N C0 H0A 110.9 . . ?
N00N C0 H0B 110.9 . . ?
C1 C0 H0A 110.9 . . ?
C1 C0 H0B 110.9 . . ?
H0A C0 H0B 108.9 . . ?

loop_
_geom_bond_atom_site_label_1
_geom_bond_atom_site_label_2
_geom_bond_distance
_geom_bond_site_symmetry_2
_geom_bond_publ_flag
Sm01 O007 2.393(5) . ?
Sm01 O009 2.438(5) . ?
Sm01 O00B 2.354(5) . ?
Sm01 O00D 2.426(5) . ?
Sm01 O00E 2.353(5) . ?
Sm01 O00H 2.353(5) . ?
Sm01 N00L 2.549(7) . ?
Sm01 N00N 2.717(7) . ?
Sm02 O005 2.396(5) 2_656 ?
Sm02 O006 2.396(5) 2_656 ?
Sm02 O00F 2.334(5) . ?
Sm02 O00G 2.441(5) . ?
Sm02 O00I 2.351(5) 6_665 ?
Sm02 N00J 2.667(6) 2_656 ?
Sm02 O00K 2.371(6) . ?
Sm02 N00O 2.684(7) . ?
Al03 O005 1.882(5) . ?
Al03 O007 1.874(5) . ?
Al03 O008 1.965(6) . ?
Al03 O00H 1.865(6) . ?
Al03 O00K 1.871(6) 2_656 ?
Al03 O00M 1.909(6) . ?
Al04 O006 1.872(5) 2_656 ?
Al04 O00A 1.981(6) . ?
Al04 O00B 1.864(5) . ?
Al04 O00C 1.933(6) . ?
Al04 O00E 1.849(6) . ?
Al04 O00F 1.848(6) . ?
O005 C00P 1.424(9) . ?
O006 C00U 1.407(9) . ?
O007 C00Y 1.428(10) . ?
O008 C00S 1.258(9) . ?
O009 C00S 1.255(9) . ?
O00A C00W 1.256(9) . ?
O00B C013 1.476(11) . ?
O00C C00Q 1.260(9) . ?
O00D C00W 1.246(9) . ?
O00E C1 1.462(13) . ?
O00F C01D 1.55(2) . ?
O00F C01E 1.36(2) . ?
O00G C00Q 1.261(10) . ?
O00H C018 1.554(16) . ?
O00H C01A 1.345(16) . ?
O00I C014 1.189(12) . ?
N00J C00R 1.466(9) . ?
N00J C00T 1.497(9) . ?
N00J C00V 1.479(10) . ?
O00K C015 1.415(12) . ?
N00L C00X 1.502(10) . ?
N00L C00Z 1.383(9) . ?
N00L C012 1.503(9) . ?
O00M C014 1.092(11) . ?
N00N C011 1.401(13) . ?
N00N C016 1.484(14) . ?
N00N C019 1.435(17) . ?
N00N C0 1.52(2) . ?
N00O C010 1.436(13) . ?
N00O C01B 1.485(15) . ?
N00O C01C 1.482(15) . ?
C00P H00A 0.9900 . ?
C00P H00B 0.9900 . ?
C00P C00T 1.508(10) . ?
C00Q H00Q 0.9500 . ?
C00R H00C 0.9800 . ?
C00R H00D 0.9800 . ?
C00R H00E 0.9800 . ?
C00S H00S 0.9500 . ?
C00T H00F 0.9900 . ?
C00T H00G 0.9900 . ?
C00U H00H 0.9900 . ?
C00U H00I 0.9900 . ?
C00U C00V 1.521(10) . ?
C00V H00J 0.9900 . ?
C00V H00K 0.9900 . ?
C00W H00W 0.9500 . ?
C00X H00L 0.9805 . ?
C00X H00M 0.9799 . ?
C00X H00N 0.9794 . ?
C00Y H00O 0.9900 . ?
C00Y H00P 0.9900 . ?
C00Y C012 1.465(13) . ?
C00Z H00R 0.9900 . ?
C00Z H00T 0.9900 . ?
C00Z C013 1.389(8) . ?
C010 H01A 0.9900 . ?
C010 H01B 0.9900 . ?
C010 C015 1.523(16) . ?
C011 H01C 1.0038 . ?
C011 H01D 0.8574 . ?
C011 H01E 1.0024 . ?
C012 H01F 0.9900 . ?
C012 H01G 0.9900 . ?
C013 H01H 0.9900 . ?
C013 H01I 0.9900 . ?
C014 H014 0.9500 . ?
C015 H01J 0.9900 . ?
C015 H01K 0.9900 . ?
C016 H01L 0.9900 . ?
C016 H01M 0.9900 . ?
C016 H01N 0.9900 . ?
C016 H01O 0.9900 . ?
C016 C018 1.157(18) . ?
C016 C01A 1.65(2) . ?
C018 H01P 0.9900 . ?
C018 H01Q 0.9900 . ?
C019 H01R 0.9900 . ?
C019 H01S 0.9900 . ?
C019 C1 1.252(19) . ?
C01A H01T 0.9900 . ?
C01A H01U 0.9900 . ?
C01B H01V 0.9800 . ?
C01B H01W 0.9800 . ?
C01B H01X 0.9800 . ?
C01C H01Y 0.9900 . ?
C01C H 0.9900 . ?
C01C HA 0.9900 . ?
C01C HB 0.9900 . ?
C01C C01D 1.45(3) . ?
C01C C01E 1.42(3) . ?
C01D H01Z 0.9900 . ?
C01D HC 0.9900 . ?
C01E H01 0.9900 . ?
C01E HD 0.9900 . ?
C1 H1AA 0.9900 . ?
C1 H1AB 0.9900 . ?
C1 H1BC 0.9900 . ?
C1 H1BD 0.9900 . ?
C1 C0 1.57(2) . ?
C0 H0A 0.9900 . ?
C0 H0B 0.9900 . ?

loop_
_geom_torsion_atom_site_label_1
_geom_torsion_atom_site_label_2
_geom_torsion_atom_site_label_3
_geom_torsion_atom_site_label_4
_geom_torsion
_geom_torsion_site_symmetry_1
_geom_torsion_site_symmetry_2
_geom_torsion_site_symmetry_3
_geom_torsion_site_symmetry_4
_geom_torsion_publ_flag
Sm01 O007 C00Y C012 19.8(11) . . . . ?
Sm01 O009 C00S O008 0.1(13) . . . . ?
Sm01 O00B C013 C00Z 29.6(12) . . . . ?
Sm01 O00D C00W O00A 4.4(14) . . . . ?
Sm01 O00E C1 C019 -12.1(18) . . . . ?
Sm01 O00E C1 C0 23.2(16) . . . . ?
Sm01 O00H C018 C016 44.0(15) . . . . ?
Sm01 O00H C01A C016 -56.4(13) . . . . ?
Sm01 N00L C00Z C013 39.3(11) . . . . ?
Sm01 N00L C012 C00Y 43.1(10) . . . . ?
Sm01 N00N C016 C018 38.2(15) . . . . ?
Sm01 N00N C016 C01A -18.3(13) . . . . ?
Sm01 N00N C019 C1 -7(2) . . . . ?
Sm01 N00N C0 C1 54.9(13) . . . . ?
Sm02 Al03 O005 C00P 170.7(7) 2_656 . . . ?
Sm02 Al03 O007 Sm01 101.0(3) 2_656 . . . ?
Sm02 Al03 O007 C00Y -103.6(8) 2_656 . . . ?
Sm02 Al03 O00H Sm01 -149.2(2) 2_656 . . . ?
Sm02 Al03 O00H C018 80.9(7) 2_656 . . . ?
Sm02 O005 C00P C00T 21.8(9) 2_656 . . . ?
Sm02 O006 C00U C00V 38.6(9) 2_656 . . . ?
Sm02 O00F C01D C01C -52.8(19) . . . . ?
Sm02 O00G C00Q O00C 7.4(14) . . . . ?
Sm02 N00J C00T C00P 49.3(7) 2_656 . . . ?
Sm02 N00J C00V C00U 46.3(8) 2_656 . . . ?
Sm02 O00K C015 C010 -11.1(12) . . . . ?
Sm02 N00O C010 C015 -52.6(9) . . . . ?
Sm02 N00O C01C C01D -57.1(14) . . . . ?
Al03 O005 C00P C00T -147.3(5) . . . . ?
Al03 O007 C00Y C012 -131.3(7) . . . . ?
Al03 O008 C00S O009 10.0(14) . . . . ?
Al03 O00H C018 C016 170.0(11) . . . . ?
Al03 O00H C01A C016 132.5(9) . . . . ?
Al03 O00K C015 C010 144.9(7) 2_656 . . . ?
Al03 O00M C014 O00I 177.2(15) . . . . ?
Al04 O006 C00U C00V 178.7(5) 2_656 . . . ?
Al04 O00A C00W O00D -8.9(15) . . . . ?
Al04 O00B C013 C00Z 172.0(7) . . . . ?
Al04 O00C C00Q O00G -10.7(15) . . . . ?
Al04 O00E C1 C019 -151.6(12) . . . . ?
Al04 O00E C1 C0 -116.4(12) . . . . ?
Al04 O00F C01D C01C 175.2(11) . . . . ?
Al04 O00F C01E C01C -160.5(14) . . . . ?
O005 Al03 O00H Sm01 169.6(3) . . . . ?
O005 Al03 O00H C018 39.7(7) . . . . ?
O005 Al03 O00H C01A -18.0(11) . . . . ?
O005 C00P C00T N00J -48.2(9) . . . . ?
O006 Al04 O00E Sm01 -170.4(3) 2_656 . . . ?
O006 Al04 O00E C1 -25.5(8) 2_656 . . . ?
O006 Al04 O00F Sm02 15.9(3) 2_656 . . . ?
O006 Al04 O00F C01D 151.4(12) 2_656 . . . ?
O006 Al04 O00F C01E -175.8(16) 2_656 . . . ?
O006 C00U C00V N00J -57.6(10) . . . . ?
O007 Al03 O00H Sm01 -14.3(3) . . . . ?
O007 Al03 O00H C018 -144.2(7) . . . . ?
O007 Al03 O00H C01A 158.0(11) . . . . ?
O007 C00Y C012 N00L -41.3(12) . . . . ?
O008 Al03 O005 Sm02 179.9(2) . . . 2_656 ?
O008 Al03 O005 C00P -9.4(6) . . . . ?
O008 Al03 O007 Sm01 -75.9(3) . . . . ?
O008 Al03 O007 C00Y 79.5(8) . . . . ?
O008 Al03 O00H Sm01 77.1(3) . . . . ?
O008 Al03 O00H C018 -52.8(7) . . . . ?
O008 Al03 O00H C01A -110.5(11) . . . . ?
O00A Al04 O00B Sm01 76.9(3) . . . . ?
O00A Al04 O00B C013 -69.8(8) . . . . ?
O00A Al04 O00E Sm01 -78.0(3) . . . . ?
O00A Al04 O00E C1 66.9(8) . . . . ?
O00B Al04 O00E Sm01 13.0(3) . . . . ?
O00B Al04 O00E C1 157.9(8) . . . . ?
O00B Al04 O00F Sm02 -164.8(3) . . . . ?
O00B Al04 O00F C01D -29.3(12) . . . . ?
O00B Al04 O00F C01E 3.5(16) . . . . ?
O00C Al04 O00B Sm01 158.6(3) . . . . ?
O00C Al04 O00B C013 11.9(8) . . . . ?
O00C Al04 O00E Sm01 -34.5(16) . . . . ?
O00C Al04 O00E C1 110.4(15) . . . . ?
O00C Al04 O00F Sm02 -74.7(3) . . . . ?
O00C Al04 O00F C01D 60.9(12) . . . . ?
O00C Al04 O00F C01E 93.6(16) . . . . ?
O00E Al04 O00B Sm01 -12.9(3) . . . . ?
O00E Al04 O00B C013 -159.6(8) . . . . ?
O00E Al04 O00F Sm02 112.3(3) . . . . ?
O00E Al04 O00F C01D -112.1(12) . . . . ?
O00E Al04 O00F C01E -79.3(16) . . . . ?
O00E C1 C0 N00N -54.5(17) . . . . ?
O00F Al04 O00B Sm01 -107.7(3) . . . . ?
O00F Al04 O00B C013 105.6(8) . . . . ?
O00F Al04 O00E Sm01 107.6(3) . . . . ?
O00F Al04 O00E C1 -107.4(8) . . . . ?
O00H Al03 O005 Sm02 89.8(3) . . . 2_656 ?
O00H Al03 O005 C00P -99.5(6) . . . . ?
O00H Al03 O007 Sm01 14.0(3) . . . . ?
O00H Al03 O007 C00Y 169.3(8) . . . . ?
O00K Al03 O005 Sm02 -6.0(3) 2_656 . . 2_656 ?
O00K Al03 O005 C00P 164.6(6) 2_656 . . . ?
O00K Al03 O007 Sm01 109.7(3) 2_656 . . . ?
O00K Al03 O007 C00Y -94.9(8) 2_656 . . . ?
O00K Al03 O00H Sm01 -109.0(3) 2_656 . . . ?
O00K Al03 O00H C018 121.1(7) 2_656 . . . ?
O00K Al03 O00H C01A 63.4(11) 2_656 . . . ?
N00L C00Z C013 O00B -46.0(14) . . . . ?
O00M Al03 O005 Sm02 -95.6(3) . . . 2_656 ?
O00M Al03 O005 C00P 75.1(6) . . . . ?
O00M Al03 O007 Sm01 -160.3(3) . . . . ?
O00M Al03 O007 C00Y -5.0(8) . . . . ?
N00N C016 C018 O00H -56.7(18) . . . . ?
N00N C016 C01A O00H 45.0(16) . . . . ?
N00N C019 C1 O00E 13(3) . . . . ?
N00O C010 C015 O00K 45.0(12) . . . . ?
N00O C01C C01D O00F 72.8(18) . . . . ?
N00O C01C C01E O00F 19(3) . . . . ?
C00R N00J C00T C00P 172.3(7) . . . . ?
C00R N00J C00V C00U -78.3(8) . . . . ?
C00T N00J C00V C00U 161.5(7) . . . . ?
C00V N00J C00T C00P -65.4(8) . . . . ?
C00X N00L C00Z C013 -88.7(11) . . . . ?
C00X N00L C012 C00Y 169.4(9) . . . . ?
C00Z N00L C012 C00Y -79.1(11) . . . . ?
C010 N00O C01C C01D -170.1(13) . . . . ?
C010 N00O C01C C01E -142.1(19) . . . . ?
C011 N00N C016 C018 -88.5(15) . . . . ?
C011 N00N C016 C01A -145.0(12) . . . . ?
C011 N00N C019 C1 132.4(19) . . . . ?
C011 N00N C0 C1 177.3(11) . . . . ?
C012 N00L C00Z C013 161.9(9) . . . . ?
C016 N00N C019 C1 -111(2) . . . . ?
C016 N00N C0 C1 -62.3(16) . . . . ?
C019 N00N C016 C018 143.8(16) . . . . ?
C01B N00O C010 C015 -178.0(10) . . . . ?
C01B N00O C01C C01D 68.3(15) . . . . ?
C01B N00O C01C C01E 96(2) . . . . ?
C01C N00O C010 C015 59.3(12) . . . . ?
C0 N00N C016 C01A 99.7(16) . . . . ?

loop_
_smtbx_masks_void_nr
_smtbx_masks_void_average_x
_smtbx_masks_void_average_y
_smtbx_masks_void_average_z
_smtbx_masks_void_volume
_smtbx_masks_void_count_electrons
_smtbx_masks_void_content
1 0.250 0.250 0.250 218.4 39.5 '2.6 COH'
2 0.250 0.250 0.750 218.4 39.5 '2.6 COH'
3 0.250 0.636 0.500 23.7 5.1 '0.2 NC2H6'
4 0.250 0.864 0.000 23.7 5.0 '0.2 NC2H6'
5 0.750 0.750 0.750 218.4 39.5 '2.6 COH'
6 0.750 0.750 0.250 218.4 39.5 '2.6 COH'
7 0.750 0.136 0.000 23.7 5.1 '0.2 NC2H6'
8 0.750 0.364 0.500 23.7 5.0 '0.2 NC2H6'
